data_7229951
loop_
_publ_author_name
'Chen, Xin'
'Li, Duanxiu'
'Luo, Chun'
'Wang, Jinqiu'
'Deng, Zongwu'
'Zhang, Hailu'

_publ_section_title
;
 Cocrystals of zileuton with enhanced physical stability
;
_journal_issue 7
_journal_name_full CrystEngComm
_journal_page_first 990
_journal_paper_doi 10.1039/C7CE02150J
_journal_volume 20
_journal_year 2018
_chemical_formula_moiety 'C11 H12 N2 O2 S, H2 O'
_chemical_formula_sum 'C11 H14 N2 O3 S'
_chemical_formula_weight 254.30
_space_group_crystal_system monoclinic
_space_group_IT_number 7
_space_group_name_Hall 'P -2yc'
_space_group_name_H-M_alt 'P 1 c 1'
_symmetry_space_group_name_Hall 'P -2yc'
_symmetry_space_group_name_H-M 'P 1 c 1'
_atom_sites_solution_hydrogens mixed
_audit_creation_method SHELXL-2014/7
_audit_update_record
;
2017-12-05 deposited with the CCDC.
2018-01-11 downloaded from the CCDC.
;
_cell_angle_alpha 90
_cell_angle_beta 95.637(5)
_cell_angle_gamma 90
_cell_formula_units_Z 4
_cell_length_a 20.997(3)
_cell_length_b 6.1061(9)
_cell_length_c 9.6195(14)
_cell_measurement_reflns_used 9899
_cell_measurement_temperature 296(2)
_cell_measurement_theta_max 26.927
_cell_measurement_theta_min 2.925
_cell_volume 1227.3(3)
_computing_structure_refinement 'SHELXL-2014/7 (Sheldrick, 2014)'
_diffrn_ambient_temperature 296(2)
_diffrn_measured_fraction_theta_full 0.996
_diffrn_measured_fraction_theta_max 0.989
_diffrn_measurement_device_type 'Bruker APEX-II CCD'
_diffrn_radiation_type MoK\a
_diffrn_radiation_wavelength 0.71073
_diffrn_reflns_av_unetI/netI 0.0701
_diffrn_reflns_Laue_measured_fraction_full 0.996
_diffrn_reflns_Laue_measured_fraction_max 0.989
_diffrn_reflns_limit_h_max 27
_diffrn_reflns_limit_h_min -27
_diffrn_reflns_limit_k_max 7
_diffrn_reflns_limit_k_min -7
_diffrn_reflns_limit_l_max 12
_diffrn_reflns_limit_l_min -12
_diffrn_reflns_number 5543
_diffrn_reflns_point_group_measured_fraction_full 0.991
_diffrn_reflns_point_group_measured_fraction_max 0.976
_diffrn_reflns_theta_full 25.242
_diffrn_reflns_theta_max 27.607
_diffrn_reflns_theta_min 2.925
_exptl_absorpt_coefficient_mu 0.262
_exptl_crystal_colour colourless
_exptl_crystal_density_diffrn 1.376
_exptl_crystal_description block
_exptl_crystal_F_000 536
_refine_diff_density_max 1.142
_refine_diff_density_min -0.640
_refine_diff_density_rms 0.144
_refine_ls_abs_structure_details
;
 Flack x determined using 1857 quotients [(I+)-(I-)]/[(I+)+(I-)]
 (Parsons, Flack and Wagner, Acta Cryst. B69 (2013) 249-259).
;
_refine_ls_abs_structure_Flack 0.26(6)
_refine_ls_extinction_method none
_refine_ls_goodness_of_fit_ref 1.110
_refine_ls_hydrogen_treatment constr
_refine_ls_matrix_type full
_refine_ls_number_parameters 356
_refine_ls_number_reflns 5543
_refine_ls_number_restraints 38
_refine_ls_restrained_S_all 1.113
_refine_ls_R_factor_all 0.1118
_refine_ls_R_factor_gt 0.0990
_refine_ls_shift/su_max 0.000
_refine_ls_shift/su_mean 0.000
_refine_ls_structure_factor_coef Fsqd
_refine_ls_weighting_details 'w=1/[\s^2^(Fo^2^)+(0.2000P)^2^] where P=(Fo^2^+2Fc^2^)/3'
_refine_ls_weighting_scheme calc
_refine_ls_wR_factor_gt 0.2565
_refine_ls_wR_factor_ref 0.2685
_reflns_Friedel_coverage 0.971
_reflns_Friedel_fraction_full 0.986
_reflns_Friedel_fraction_max 0.963
_reflns_number_gt 4667
_reflns_number_total 5543
_reflns_threshold_expression 'I > 2\s(I)'
_cod_data_source_file c7ce02150j2.cif
_cod_data_source_block t
_cod_depositor_comments 'Adding full bibliography for 7229950--7229953.cif.'
_cod_database_code 7229951
_shelx_shelxl_version_number 2014/7
_shelx_space_group_comment
;
The symmetry employed for this shelxl refinement is uniquely defined
by the following loop, which should always be used as a source of
symmetry information in preference to the above space-group names.
They are only intended as comments.
;

loop_
_space_group_symop_operation_xyz
'x, y, z'
'x, -y, z+1/2'

loop_
_atom_site_label
_atom_site_type_symbol
_atom_site_fract_x
_atom_site_fract_y
_atom_site_fract_z
_atom_site_U_iso_or_equiv
_atom_site_adp_type
_atom_site_occupancy
_atom_site_site_symmetry_order
_atom_site_calc_flag
_atom_site_refinement_flags_posn
_atom_site_refinement_flags_adp
_atom_site_refinement_flags_occupancy
_atom_site_disorder_assembly
_atom_site_disorder_group
S1 S 0.2319(3) 0.5670(11) 0.4881(7) 0.0448(15) Uani 0.597(12) 1 d . . P A 1
S1A S 0.1864(5) 1.0137(17) 0.3988(14) 0.048(3) Uani 0.403(12) 1 d . . P A 2
O1 O 0.3777(2) 0.7372(7) 0.4895(4) 0.0277(9) Uani 1 1 d . . . . .
H1 H 0.3677 0.6444 0.5449 0.042 Uiso 1 1 calc R U . . .
O2 O 0.3706(3) 0.6216(8) 0.1340(4) 0.0325(10) Uani 1 1 d . . . . .
N1 N 0.3482(3) 0.6894(9) 0.3561(5) 0.0264(11) Uani 1 1 d . . . . .
N2 N 0.4464(3) 0.5513(10) 0.3116(6) 0.0358(13) Uani 1 1 d . . . . .
H2A H 0.4723 0.5028 0.2548 0.043 Uiso 1 1 calc R U . . .
H2B H 0.4579 0.5536 0.3999 0.043 Uiso 1 1 calc R U . . .
C8 C 0.2412(3) 0.8078(11) 0.4005(7) 0.0313(13) Uani 1 1 d D . . . .
C9 C 0.2961(3) 0.8383(10) 0.3110(7) 0.0296(13) Uani 1 1 d . . . . .
H9 H 0.2803 0.7972 0.2153 0.035 Uiso 1 1 calc R U . . .
C11 C 0.3893(3) 0.6222(9) 0.2633(6) 0.0254(12) Uani 1 1 d . . . . .
C10 C 0.3184(4) 1.0773(12) 0.3068(9) 0.0434(17) Uani 1 1 d . . . . .
H10A H 0.3270 1.1315 0.4005 0.065 Uiso 1 1 calc R U . . .
H10B H 0.2854 1.1643 0.2575 0.065 Uiso 1 1 calc R U . . .
H10C H 0.3566 1.0856 0.2599 0.065 Uiso 1 1 calc R U . . .
C7 C 0.1919(14) 0.959(4) 0.421(3) 0.041(6) Uani 0.597(12) 1 d D U P A 1
H7 H 0.1889 1.0989 0.3834 0.049 Uiso 0.597(12) 1 calc R U P A 1
C7A C 0.2237(18) 0.629(5) 0.476(3) 0.041(9) Uani 0.403(12) 1 d D U P A 2
H7A H 0.2467 0.4983 0.4784 0.050 Uiso 0.403(12) 1 calc R U P A 2
C6 C 0.1458(4) 0.8628(15) 0.5103(10) 0.0478(19) Uani 1 1 d . . . . .
C1 C 0.1672(4) 0.6556(14) 0.5503(9) 0.0459(18) Uani 1 1 d . . . . .
C2 C 0.1336(6) 0.533(2) 0.6409(15) 0.080(4) Uani 1 1 d . . . . .
H2 H 0.1475 0.3932 0.6683 0.096 Uiso 1 1 calc R U . . .
C3 C 0.0802(7) 0.619(4) 0.6885(16) 0.098(4) Uani 1 1 d . U . . .
H3 H 0.0585 0.5386 0.7512 0.118 Uiso 1 1 calc R U . . .
C4 C 0.0580(6) 0.818(4) 0.6468(16) 0.098(4) Uani 1 1 d . U . . .
H4 H 0.0204 0.8693 0.6789 0.117 Uiso 1 1 calc R U . . .
C5 C 0.0894(5) 0.950(3) 0.5579(16) 0.085(4) Uani 1 1 d . U . . .
H5 H 0.0743 1.0883 0.5310 0.102 Uiso 1 1 calc R U . . .
S2 S 0.81090(19) 0.5045(8) 0.5295(5) 0.0581(14) Uani 0.654(11) 1 d . . P B 1
S2A S 0.7632(5) 0.0527(15) 0.5986(12) 0.034(2) Uani 0.346(11) 1 d . . P B 2
O3 O 0.6167(2) 0.2381(8) 0.5396(4) 0.0276(9) Uani 1 1 d . . . . .
H3A H 0.6219 0.1355 0.5944 0.041 Uiso 1 1 calc R U . . .
O4 O 0.6253(3) 0.1219(7) 0.1881(5) 0.0322(10) Uani 1 1 d . . . . .
N3 N 0.6476(3) 0.1915(8) 0.4182(5) 0.0262(11) Uani 1 1 d . . . . .
N4 N 0.5488(3) 0.0509(11) 0.3334(6) 0.0397(14) Uani 1 1 d . . . . .
H4A H 0.5229 -0.0003 0.2664 0.048 Uiso 1 1 calc R U . . .
H4B H 0.5375 0.0551 0.4169 0.048 Uiso 1 1 calc R U . . .
C19 C 0.7536(3) 0.3072(11) 0.5069(7) 0.0319(14) Uani 1 1 d D . . . .
C20 C 0.6989(4) 0.3435(11) 0.3965(7) 0.0319(14) Uani 1 1 d . . . . .
H20 H 0.7143 0.3061 0.3067 0.038 Uiso 1 1 calc R U . . .
C22 C 0.6060(3) 0.1236(10) 0.3080(6) 0.0264(12) Uani 1 1 d . . . . .
C21 C 0.6764(4) 0.5815(12) 0.3864(9) 0.0455(19) Uani 1 1 d . . . . .
H21A H 0.6355 0.5889 0.3327 0.068 Uiso 1 1 calc R U . . .
H21B H 0.7068 0.6674 0.3417 0.068 Uiso 1 1 calc R U . . .
H21C H 0.6729 0.6378 0.4786 0.068 Uiso 1 1 calc R U . . .
C18A C 0.7658(11) 0.125(4) 0.586(3) 0.038(5) Uani 0.654(11) 1 d D U P B 1
H18A H 0.7397 0.0020 0.5800 0.045 Uiso 0.654(11) 1 calc R U P B 1
C18 C 0.8039(17) 0.428(6) 0.555(4) 0.066(11) Uani 0.346(11) 1 d D U P B 2
H18 H 0.8075 0.5690 0.5209 0.080 Uiso 0.346(11) 1 calc R U P B 2
C12 C 0.8278(4) 0.1455(15) 0.6854(9) 0.0475(19) Uani 1 1 d . . . . .
C17 C 0.8526(4) 0.3482(13) 0.6577(10) 0.0457(18) Uani 1 1 d . . . . .
C16 C 0.9102(5) 0.410(2) 0.7330(17) 0.083(4) Uani 1 1 d . . . . .
H16 H 0.9278 0.5457 0.7149 0.099 Uiso 1 1 calc R U . . .
C15 C 0.9404(5) 0.282(3) 0.8289(17) 0.090(4) Uani 1 1 d . . . . .
H15 H 0.9790 0.3269 0.8761 0.108 Uiso 1 1 calc R U . . .
C14 C 0.9134(6) 0.076(3) 0.8593(14) 0.089(5) Uani 1 1 d . . . . .
H14 H 0.9327 -0.0118 0.9302 0.107 Uiso 1 1 calc R U . . .
C13 C 0.8578(5) 0.0084(18) 0.7818(14) 0.065(3) Uani 1 1 d . . . . .
H13 H 0.8411 -0.1301 0.7957 0.078 Uiso 1 1 calc R U . . .
O5 O 0.4674(2) 1.0622(8) 0.5692(5) 0.0345(11) Uani 1 1 d G . . . .
H5A H 0.4521 0.9572 0.5184 0.052 Uiso 1 1 d DG U . . .
H5B H 0.4589 1.1831 0.5278 0.052 Uiso 1 1 d G U . . .
O6 O 0.5264(2) 0.5633(8) 0.5815(6) 0.0373(11) Uani 1 1 d G . . . .
H6A H 0.5468 0.6827 0.5759 0.056 Uiso 1 1 d G U . . .
H6B H 0.5502 0.4567 0.5629 0.056 Uiso 1 1 d G U . . .

loop_
_atom_site_aniso_label
_atom_site_aniso_U_11
_atom_site_aniso_U_22
_atom_site_aniso_U_33
_atom_site_aniso_U_23
_atom_site_aniso_U_13
_atom_site_aniso_U_12
S1 0.032(2) 0.042(3) 0.060(3) 0.009(2) 0.0015(17) 0.004(2)
S1A 0.025(3) 0.038(4) 0.081(7) 0.020(3) 0.010(3) 0.013(2)
O1 0.038(2) 0.027(2) 0.0177(18) 0.0003(15) -0.0005(17) -0.0032(18)
O2 0.044(3) 0.037(2) 0.0155(19) -0.0046(17) 0.0016(18) 0.001(2)
N1 0.031(3) 0.029(2) 0.019(2) -0.0024(18) -0.0025(19) 0.003(2)
N2 0.033(3) 0.050(3) 0.025(3) 0.001(2) 0.006(2) 0.011(2)
C8 0.026(3) 0.035(3) 0.032(3) -0.006(3) -0.002(2) 0.004(3)
C9 0.033(3) 0.031(3) 0.025(3) -0.001(2) 0.002(2) 0.007(2)
C11 0.030(3) 0.022(2) 0.024(3) 0.000(2) 0.003(2) -0.004(2)
C10 0.051(4) 0.037(4) 0.044(4) 0.010(3) 0.008(3) 0.004(3)
C7 0.034(10) 0.050(13) 0.040(8) 0.012(9) 0.004(6) 0.004(8)
C7A 0.051(13) 0.045(14) 0.027(10) -0.006(10) -0.005(8) 0.021(10)
C6 0.028(4) 0.062(5) 0.054(5) -0.006(4) 0.005(3) 0.005(3)
C1 0.032(4) 0.053(4) 0.052(4) 0.005(4) -0.002(3) -0.011(3)
C2 0.074(8) 0.084(8) 0.081(8) 0.016(6) -0.001(6) -0.032(6)
C3 0.051(6) 0.170(12) 0.075(8) 0.009(8) 0.013(6) -0.030(7)
C4 0.038(5) 0.176(12) 0.082(8) -0.013(8) 0.019(5) -0.019(6)
C5 0.031(4) 0.129(9) 0.098(8) -0.012(7) 0.015(5) 0.019(5)
S2 0.0346(18) 0.045(2) 0.091(3) 0.011(2) -0.0112(17) -0.0126(15)
S2A 0.026(3) 0.027(4) 0.050(4) 0.012(3) 0.000(2) -0.002(3)
O3 0.032(2) 0.032(2) 0.0210(19) 0.0019(15) 0.0106(16) 0.0031(18)
O4 0.045(3) 0.032(2) 0.021(2) -0.0052(17) 0.0103(19) -0.0059(19)
N3 0.034(3) 0.027(2) 0.019(2) -0.0067(19) 0.008(2) -0.003(2)
N4 0.042(3) 0.049(3) 0.027(3) -0.001(2) 0.001(2) -0.009(3)
C19 0.030(3) 0.032(3) 0.035(3) -0.002(3) 0.013(3) -0.003(3)
C20 0.039(3) 0.036(3) 0.021(3) 0.000(2) 0.006(2) -0.004(3)
C22 0.036(3) 0.024(3) 0.020(3) 0.003(2) 0.003(2) 0.005(2)
C21 0.058(5) 0.030(3) 0.046(4) 0.008(3) -0.008(4) -0.006(3)
C18A 0.020(6) 0.045(10) 0.048(8) 0.013(8) 0.006(5) 0.006(8)
C18 0.068(16) 0.055(15) 0.078(15) 0.029(12) 0.015(11) 0.004(12)
C12 0.043(4) 0.052(4) 0.050(5) -0.001(3) 0.017(4) -0.004(3)
C17 0.034(4) 0.040(4) 0.062(5) -0.004(3) 0.001(3) -0.004(3)
C16 0.039(5) 0.092(8) 0.112(10) 0.013(7) -0.024(6) -0.023(5)
C15 0.037(5) 0.130(12) 0.099(9) 0.009(9) -0.019(5) -0.020(6)
C14 0.058(7) 0.138(12) 0.074(8) 0.044(8) 0.010(6) 0.042(8)
C13 0.050(5) 0.059(6) 0.088(7) 0.014(5) 0.018(5) 0.006(4)
O5 0.032(2) 0.034(2) 0.037(2) -0.0033(19) 0.003(2) -0.0008(19)
O6 0.034(3) 0.034(2) 0.044(3) -0.007(2) 0.004(2) 0.0008(19)

loop_
_atom_type_symbol
_atom_type_description
_atom_type_scat_dispersion_real
_atom_type_scat_dispersion_imag
_atom_type_scat_source
C C 0.0030 0.0020 'International Tables Vol C Tables 4.2.6.8 and 6.1.1.4'
H H 0.0000 0.0000 'International Tables Vol C Tables 4.2.6.8 and 6.1.1.4'
N N 0.0060 0.0030 'International Tables Vol C Tables 4.2.6.8 and 6.1.1.4'
O O 0.0110 0.0060 'International Tables Vol C Tables 4.2.6.8 and 6.1.1.4'
S S 0.1250 0.1230 'International Tables Vol C Tables 4.2.6.8 and 6.1.1.4'

loop_
_geom_angle_atom_site_label_1
_geom_angle_atom_site_label_2
_geom_angle_atom_site_label_3
_geom_angle
C1 S1 C8 92.0(5)
C8 S1A C6 88.5(6)
N1 O1 H1 109.5
C11 N1 O1 114.3(5)
C11 N1 C9 119.9(5)
O1 N1 C9 113.3(5)
C11 N2 H2A 120.0
C11 N2 H2B 120.0
H2A N2 H2B 120.0
C7A C8 C9 130.6(16)
C7 C8 C9 127.4(13)
C7A C8 S1A 112.0(16)
C9 C8 S1A 117.0(6)
C7 C8 S1 111.7(12)
C9 C8 S1 120.9(5)
N1 C9 C8 110.2(5)
N1 C9 C10 112.4(6)
C8 C9 C10 112.4(6)
N1 C9 H9 107.2
C8 C9 H9 107.2
C10 C9 H9 107.2
O2 C11 N2 121.9(6)
O2 C11 N1 119.2(6)
N2 C11 N1 118.8(6)
C9 C10 H10A 109.5
C9 C10 H10B 109.5
H10A C10 H10B 109.5
C9 C10 H10C 109.5
H10A C10 H10C 109.5
H10B C10 H10C 109.5
C8 C7 C6 110.7(17)
C8 C7 H7 124.6
C6 C7 H7 124.6
C8 C7A C1 116(2)
C8 C7A H7A 121.9
C1 C7A H7A 121.9
C1 C6 C5 120.9(10)
C1 C6 C7 108.1(11)
C5 C6 C7 131.0(14)
C1 C6 S1A 120.0(7)
C5 C6 S1A 119.1(10)
C6 C1 C2 119.7(10)
C6 C1 C7A 103.0(13)
C2 C1 C7A 137.4(14)
C6 C1 S1 117.5(7)
C2 C1 S1 122.9(9)
C3 C2 C1 119.3(14)
C3 C2 H2 120.4
C1 C2 H2 120.4
C4 C3 C2 121.4(14)
C4 C3 H3 119.3
C2 C3 H3 119.3
C3 C4 C5 122.3(13)
C3 C4 H4 118.8
C5 C4 H4 118.8
C4 C5 C6 116.4(14)
C4 C5 H5 121.8
C6 C5 H5 121.8
C19 S2 C17 90.1(4)
C12 S2A C19 89.9(6)
N3 O3 H3A 109.5
C22 N3 O3 112.9(5)
C22 N3 C20 120.5(5)
O3 N3 C20 113.3(5)
C22 N4 H4A 120.0
C22 N4 H4B 120.0
H4A N4 H4B 120.0
C18 C19 C20 133.6(18)
C18A C19 C20 127.2(12)
C18A C19 S2 114.7(11)
C20 C19 S2 117.9(5)
C18 C19 S2A 105.1(18)
C20 C19 S2A 121.2(6)
N3 C20 C19 109.3(5)
N3 C20 C21 112.9(6)
C19 C20 C21 113.3(6)
N3 C20 H20 107.0
C19 C20 H20 107.0
C21 C20 H20 107.0
O4 C22 N4 123.0(6)
O4 C22 N3 118.3(6)
N4 C22 N3 118.6(6)
C20 C21 H21A 109.5
C20 C21 H21B 109.5
H21A C21 H21B 109.5
C20 C21 H21C 109.5
H21A C21 H21C 109.5
H21B C21 H21C 109.5
C19 C18A C12 112.6(16)
C19 C18A H18A 123.7
C12 C18A H18A 123.7
C19 C18 C17 123(3)
C19 C18 H18 118.7
C17 C18 H18 118.7
C13 C12 C17 121.9(9)
C13 C12 C18A 132.9(11)
C17 C12 C18A 105.2(10)
C13 C12 S2A 116.3(8)
C17 C12 S2A 121.7(8)
C12 C17 C16 117.8(9)
C12 C17 C18 100.4(15)
C16 C17 C18 141.8(16)
C12 C17 S2 117.4(7)
C16 C17 S2 124.8(8)
C15 C16 C17 122.2(12)
C15 C16 H16 118.9
C17 C16 H16 118.9
C16 C15 C14 119.5(11)
C16 C15 H15 120.3
C14 C15 H15 120.3
C13 C14 C15 119.1(10)
C13 C14 H14 120.5
C15 C14 H14 120.5
C12 C13 C14 119.5(11)
C12 C13 H13 120.2
C14 C13 H13 120.2
H5A O5 H5B 109.5
H6A O6 H6B 109.5

loop_
_geom_bond_atom_site_label_1
_geom_bond_atom_site_label_2
_geom_bond_distance
S1 C1 1.629(11)
S1 C8 1.715(9)
S1A C8 1.703(12)
S1A C6 1.704(15)
O1 N1 1.400(6)
O1 H1 0.8200
O2 C11 1.267(8)
N1 C11 1.363(8)
N1 C9 1.455(8)
N2 C11 1.317(9)
N2 H2A 0.8600
N2 H2B 0.8600
C8 C7A 1.38(3)
C8 C7 1.41(3)
C8 C9 1.517(9)
C9 C10 1.534(10)
C9 H9 0.9800
C10 H10A 0.9600
C10 H10B 0.9600
C10 H10C 0.9600
C7 C6 1.48(3)
C7 H7 0.9300
C7A C1 1.45(4)
C7A H7A 0.9300
C6 C1 1.385(13)
C6 C5 1.414(13)
C1 C2 1.394(15)
C2 C3 1.36(2)
C2 H2 0.9300
C3 C4 1.35(3)
C3 H3 0.9300
C4 C5 1.39(2)
C4 H4 0.9300
C5 H5 0.9300
S2 C19 1.701(7)
S2 C17 1.728(10)
S2A C12 1.624(14)
S2A C19 1.789(12)
O3 N3 1.419(6)
O3 H3A 0.8200
O4 C22 1.259(8)
N3 C22 1.370(8)
N3 C20 1.452(8)
N4 C22 1.326(10)
N4 H4A 0.8600
N4 H4B 0.8600
C19 C18 1.33(3)
C19 C18A 1.35(2)
C19 C20 1.503(10)
C20 C21 1.528(10)
C20 H20 0.9800
C21 H21A 0.9600
C21 H21B 0.9600
C21 H21C 0.9600
C18A C12 1.55(3)
C18A H18A 0.9300
C18 C17 1.43(4)
C18 H18 0.9300
C12 C13 1.357(15)
C12 C17 1.378(12)
C17 C16 1.400(13)
C16 C15 1.32(2)
C16 H16 0.9300
C15 C14 1.42(2)
C15 H15 0.9300
C14 C13 1.38(2)
C14 H14 0.9300
C13 H13 0.9300
O5 H5A 0.8499
O5 H5B 0.8499
O6 H6A 0.8502
O6 H6B 0.8504

loop_
_geom_hbond_atom_site_label_D
_geom_hbond_atom_site_label_H
_geom_hbond_atom_site_label_A
_geom_hbond_distance_DH
_geom_hbond_distance_HA
_geom_hbond_distance_DA
_geom_hbond_angle_DHA
_geom_hbond_site_symmetry_A
N2 H2B O6 0.86 2.15 2.952(8) 154.5 .
O5 H5A O1 0.85 2.06 2.790(6) 144.1 .
O6 H6B O3 0.85 1.96 2.801(7) 170.2 .
N2 H2A O6 0.86 2.15 2.990(8) 166.9 2_564
O3 H3A O4 0.82 1.81 2.619(6) 168.8 2
N4 H4A O5 0.86 2.16 3.000(8) 165.6 2_564
N4 H4B O5 0.86 2.18 2.972(8) 153.6 1_545
O1 H1 O2 0.82 1.83 2.607(6) 156.6 2_565
O6 H6A O4 0.85 2.23 2.939(7) 141.5 2_565
O5 H5B O2 0.85 2.51 2.916(7) 110.7 2_575

loop_
_geom_torsion_atom_site_label_1
_geom_torsion_atom_site_label_2
_geom_torsion_atom_site_label_3
_geom_torsion_atom_site_label_4
_geom_torsion
C6 S1A C8 C7A 4.8(17)
C6 S1A C8 C9 179.1(6)
C1 S1 C8 C7 -0.3(14)
C1 S1 C8 C9 -178.8(6)
C11 N1 C9 C8 153.4(5)
O1 N1 C9 C8 -66.9(7)
C11 N1 C9 C10 -80.4(8)
O1 N1 C9 C10 59.3(7)
C7A C8 C9 N1 -25(2)
C7 C8 C9 N1 158.7(16)
S1A C8 C9 N1 161.8(7)
S1 C8 C9 N1 -23.0(8)
C7A C8 C9 C10 -151.4(19)
C7 C8 C9 C10 32.5(17)
S1A C8 C9 C10 35.6(9)
S1 C8 C9 C10 -149.3(6)
O1 N1 C11 O2 -164.4(5)
C9 N1 C11 O2 -25.1(9)
O1 N1 C11 N2 18.3(8)
C9 N1 C11 N2 157.6(6)
C9 C8 C7 C6 177.3(9)
S1 C8 C7 C6 -1(2)
C9 C8 C7A C1 -179.6(12)
S1A C8 C7A C1 -6(3)
C8 C7 C6 C1 2(2)
C8 C7 C6 C5 -179.6(13)
C8 S1A C6 C1 -2.6(10)
C8 S1A C6 C5 179.0(9)
C5 C6 C1 C2 -1.3(15)
C7 C6 C1 C2 177.1(15)
S1A C6 C1 C2 -179.6(10)
C5 C6 C1 C7A 178.1(16)
S1A C6 C1 C7A -0.3(17)
C5 C6 C1 S1 179.0(9)
C7 C6 C1 S1 -2.6(15)
C8 C7A C1 C6 4(3)
C8 C7A C1 C2 -176.7(13)
C8 S1 C1 C6 1.8(8)
C8 S1 C1 C2 -178.0(9)
C6 C1 C2 C3 -0.1(17)
C7A C1 C2 C3 -179(2)
S1 C1 C2 C3 179.7(11)
C1 C2 C3 C4 2(2)
C2 C3 C4 C5 -3(3)
C3 C4 C5 C6 1(2)
C1 C6 C5 C4 0.7(18)
C7 C6 C5 C4 -177.3(18)
S1A C6 C5 C4 179.1(11)
C17 S2 C19 C18A -3.3(12)
C17 S2 C19 C20 -178.5(6)
C12 S2A C19 C18 2(2)
C12 S2A C19 C20 179.0(6)
C22 N3 C20 C19 -152.2(6)
O3 N3 C20 C19 69.6(7)
C22 N3 C20 C21 80.8(7)
O3 N3 C20 C21 -57.4(7)
C18 C19 C20 N3 -162(3)
C18A C19 C20 N3 20.7(15)
S2 C19 C20 N3 -164.7(5)
S2A C19 C20 N3 22.0(9)
C18 C19 C20 C21 -35(3)
C18A C19 C20 C21 147.5(14)
S2 C19 C20 C21 -37.9(8)
S2A C19 C20 C21 148.8(7)
O3 N3 C22 O4 165.3(5)
C20 N3 C22 O4 26.9(8)
O3 N3 C22 N4 -18.5(8)
C20 N3 C22 N4 -156.8(6)
C20 C19 C18A C12 178.2(9)
S2 C19 C18A C12 3.5(19)
C20 C19 C18 C17 -176.0(16)
S2A C19 C18 C17 1(4)
C19 C18A C12 C13 179.3(12)
C19 C18A C12 C17 -1.8(18)
C19 S2A C12 C13 178.8(8)
C19 S2A C12 C17 -4.2(10)
C13 C12 C17 C16 -0.1(15)
C18A C12 C17 C16 -179.2(13)
S2A C12 C17 C16 -176.9(11)
C13 C12 C17 C18 -178(2)
S2A C12 C17 C18 5(2)
C13 C12 C17 S2 178.4(8)
C18A C12 C17 S2 -0.7(13)
C19 C18 C17 C12 -3(4)
C19 C18 C17 C16 179.1(18)
C19 S2 C17 C12 2.2(8)
C19 S2 C17 C16 -179.4(11)
C12 C17 C16 C15 -1(2)
C18 C17 C16 C15 177(3)
S2 C17 C16 C15 -179.1(13)
C17 C16 C15 C14 -1(3)
C16 C15 C14 C13 4(2)
C17 C12 C13 C14 2.7(16)
C18A C12 C13 C14 -178.5(15)
S2A C12 C13 C14 179.7(11)
C15 C14 C13 C12 -4.5(19)
